data_4033045
loop_
_publ_author_name
'Sivamuthuraman, Koilpitchai'
'Kumarswamyreddy, Nandarapu'
'Kesavan, Venkitasamy'

_publ_section_title
;
 Diastereo- and Enantioselective Synthesis of 2,2-Disubstituted
 Benzofuran-3-one Bearing Adjacent Quaternary and Tertiary Stereocenters.
;
_journal_issue 20
_journal_name_full 'The Journal of organic chemistry'
_journal_page_first 10812
_journal_page_last 10822
_journal_paper_doi 10.1021/acs.joc.7b01105
_journal_volume 82
_journal_year 2017
_chemical_formula_moiety 'C17 H12 N O3'
_chemical_formula_sum 'C17 H12 N O3'
_chemical_formula_weight 278.28
_space_group_crystal_system monoclinic
_space_group_IT_number 4
_space_group_name_Hall 'P 2yb'
_space_group_name_H-M_alt 'P 1 21 1'
_symmetry_space_group_name_Hall 'P 2yb'
_symmetry_space_group_name_H-M 'P 1 21 1'
_atom_sites_solution_hydrogens mixed
_audit_creation_method SHELXL-2014/7
_cell_angle_alpha 90
_cell_angle_beta 101.307(3)
_cell_angle_gamma 90
_cell_formula_units_Z 6
_cell_length_a 12.3456(9)
_cell_length_b 8.7625(5)
_cell_length_c 19.7466(14)
_cell_measurement_reflns_used 4700
_cell_measurement_temperature 296(2)
_cell_measurement_theta_max 20.43
_cell_measurement_theta_min 2.42
_cell_volume 2094.7(2)
_computing_cell_refinement 'APEX2/SAINT (Bruker, 2004)'
_computing_data_collection 'APEX2 (Bruker, 2004)'
_computing_data_reduction 'SAINT/XPREP (Bruker, 2004)'
_computing_molecular_graphics 'ORTEP3 (Farrugia, 1997) and Mercury (Bruno et al., 2002)'
_computing_publication_material 'SHELXL-2014/7 (Sheldrick, 2014)'
_computing_structure_refinement 'SHELXL-2014/7 (Sheldrick, 2014)'
_computing_structure_solution 'SIR92 (Altornare et al., 1993)'
_diffrn_ambient_temperature 296(2)
_diffrn_measured_fraction_theta_full 0.985
_diffrn_measured_fraction_theta_max 0.985
_diffrn_measurement_device_type 'Bruker axs kappa apex2 CCD Diffractometer'
_diffrn_measurement_method '\w and \f scan'
_diffrn_radiation_monochromator graphite
_diffrn_radiation_source 'fine-focus sealed tube'
_diffrn_radiation_type MoK\a
_diffrn_radiation_wavelength 0.71073
_diffrn_reflns_av_R_equivalents 0.0422
_diffrn_reflns_av_unetI/netI 0.0710
_diffrn_reflns_Laue_measured_fraction_full 0.985
_diffrn_reflns_Laue_measured_fraction_max 0.985
_diffrn_reflns_limit_h_max 14
_diffrn_reflns_limit_h_min -14
_diffrn_reflns_limit_k_max 10
_diffrn_reflns_limit_k_min -10
_diffrn_reflns_limit_l_max 23
_diffrn_reflns_limit_l_min -23
_diffrn_reflns_number 20153
_diffrn_reflns_point_group_measured_fraction_full 0.961
_diffrn_reflns_point_group_measured_fraction_max 0.961
_diffrn_reflns_theta_full 24.840
_diffrn_reflns_theta_max 24.840
_diffrn_reflns_theta_min 2.104
_exptl_absorpt_coefficient_mu 0.092
_exptl_absorpt_correction_T_max 0.998
_exptl_absorpt_correction_T_min 0.958
_exptl_absorpt_correction_type multi-scan
_exptl_absorpt_process_details 'SADABS (Bruker, 2004)'
_exptl_crystal_colour colourless
_exptl_crystal_density_diffrn 1.324
_exptl_crystal_description block
_exptl_crystal_F_000 870
_exptl_crystal_size_max 0.350
_exptl_crystal_size_mid 0.300
_exptl_crystal_size_min 0.250
_refine_diff_density_max 0.244
_refine_diff_density_min -0.194
_refine_diff_density_rms 0.039
_refine_ls_abs_structure_details
;
 Flack x determined using 1468 quotients [(I+)-(I-)]/[(I+)+(I-)]
 (Parsons, Flack and Wagner, Acta Cryst. B69 (2013) 249-259).
;
_refine_ls_abs_structure_Flack 0.1(7)
_refine_ls_extinction_coef 0.0059(18)
_refine_ls_extinction_expression Fc^*^=kFc[1+0.001xFc^2^\l^3^/sin(2\q)]^-1/4^
_refine_ls_extinction_method 'SHELXL-2014/7 (Sheldrick 2014'
_refine_ls_goodness_of_fit_ref 1.028
_refine_ls_hydrogen_treatment mixed
_refine_ls_matrix_type full
_refine_ls_number_parameters 581
_refine_ls_number_reflns 6971
_refine_ls_number_restraints 4
_refine_ls_restrained_S_all 1.028
_refine_ls_R_factor_all 0.1142
_refine_ls_R_factor_gt 0.0548
_refine_ls_shift/su_max 0.002
_refine_ls_shift/su_mean 0.000
_refine_ls_structure_factor_coef Fsqd
_refine_ls_weighting_details 'w=1/[\s^2^(Fo^2^)+(0.0708P)^2^+0.2409P] where P=(Fo^2^+2Fc^2^)/3'
_refine_ls_weighting_scheme calc
_refine_ls_wR_factor_gt 0.1262
_refine_ls_wR_factor_ref 0.1493
_reflns_Friedel_coverage 0.820
_reflns_Friedel_fraction_full 0.933
_reflns_Friedel_fraction_max 0.933
_reflns_number_gt 4158
_reflns_number_total 6971
_reflns_threshold_expression 'I > 2\s(I)'
_cod_data_source_file jo7b01105_si_003.cif
_cod_data_source_block KR3745
_cod_database_code 4033045
_shelx_shelxl_version_number 2014/7
_shelx_space_group_comment
;
The symmetry employed for this shelxl refinement is uniquely defined
by the following loop, which should always be used as a source of
symmetry information in preference to the above space-group names.
They are only intended as comments.
;
_shelx_estimated_absorpt_t_min 0.969
_shelx_estimated_absorpt_t_max 0.977

loop_
_space_group_symop_operation_xyz
'x, y, z'
'-x, y+1/2, -z'

loop_
_atom_site_label
_atom_site_type_symbol
_atom_site_fract_x
_atom_site_fract_y
_atom_site_fract_z
_atom_site_U_iso_or_equiv
_atom_site_adp_type
_atom_site_occupancy
_atom_site_site_symmetry_order
_atom_site_calc_flag
_atom_site_refinement_flags_posn
_atom_site_refinement_flags_adp
C1 C 0.1369(5) 0.7895(7) 0.8619(3) 0.0513(15) Uani 1 1 d . .
C2 C 0.0558(6) 0.7965(8) 0.9016(4) 0.0703(19) Uani 1 1 d . .
H2 H 0.0683 0.8455 0.9442 0.084 Uiso 1 1 calc R U
C3 C -0.0442(7) 0.7276(11) 0.8752(5) 0.095(3) Uani 1 1 d . .
H3 H -0.0999 0.7295 0.9008 0.114 Uiso 1 1 calc R U
C4 C -0.0632(7) 0.6569(11) 0.8123(6) 0.102(3) Uani 1 1 d . .
H4 H -0.1311 0.6098 0.7970 0.122 Uiso 1 1 calc R U
C5 C 0.0151(6) 0.6525(8) 0.7703(4) 0.077(2) Uani 1 1 d . .
H5 H 0.0016 0.6061 0.7271 0.093 Uiso 1 1 calc R U
C6 C 0.1144(5) 0.7225(7) 0.7978(4) 0.0575(16) Uani 1 1 d . .
C7 C 0.2486(5) 0.8393(7) 0.8732(3) 0.0494(15) Uani 1 1 d . .
C8 C 0.2923(5) 0.7944(6) 0.8096(3) 0.0474(14) Uani 1 1 d . .
C9 C 0.3779(5) 0.6646(8) 0.8221(3) 0.0567(16) Uani 1 1 d . .
C10 C 0.4282(5) 0.8271(8) 0.7397(4) 0.073(2) Uani 1 1 d . .
H10 H 0.4537 0.8534 0.7000 0.088 Uiso 1 1 calc R U
C11 C 0.3534(5) 0.9175(7) 0.7786(3) 0.0548(16) Uani 1 1 d . .
H11 H 0.4034 0.9640 0.8178 0.066 Uiso 1 1 calc R U
C12 C 0.2849(4) 1.0483(7) 0.7426(3) 0.0507(16) Uani 1 1 d . .
C13 C 0.2298(5) 1.0410(7) 0.6741(3) 0.0594(17) Uani 1 1 d . .
H13 H 0.2337 0.9529 0.6484 0.071 Uiso 1 1 calc R U
C14 C 0.1700(6) 1.1633(9) 0.6444(4) 0.0732(19) Uani 1 1 d . .
H14 H 0.1345 1.1587 0.5983 0.088 Uiso 1 1 calc R U
C15 C 0.1619(6) 1.2910(9) 0.6815(5) 0.081(2) Uani 1 1 d . .
H15 H 0.1210 1.3734 0.6606 0.097 Uiso 1 1 calc R U
C16 C 0.2126(6) 1.3008(8) 0.7487(5) 0.081(2) Uani 1 1 d . .
H16 H 0.2062 1.3888 0.7739 0.097 Uiso 1 1 calc R U
C17 C 0.2740(5) 1.1787(8) 0.7794(4) 0.0720(19) Uani 1 1 d . .
H17 H 0.3085 1.1848 0.8256 0.086 Uiso 1 1 calc R U
C18 C 0.8488(4) 0.1634(6) 0.8235(3) 0.0429(13) Uani 1 1 d . .
C19 C 0.9482(5) 0.1592(7) 0.8011(3) 0.0590(17) Uani 1 1 d . .
H19 H 1.0077 0.2193 0.8218 0.071 Uiso 1 1 calc R U
C20 C 0.9563(6) 0.0626(9) 0.7470(4) 0.070(2) Uani 1 1 d . .
H20 H 1.0218 0.0582 0.7304 0.084 Uiso 1 1 calc R U
C21 C 0.8679(7) -0.0275(9) 0.7172(3) 0.073(2) Uani 1 1 d . .
H21 H 0.8755 -0.0924 0.6811 0.088 Uiso 1 1 calc R U
C22 C 0.7689(6) -0.0240(7) 0.7394(3) 0.0615(17) Uani 1 1 d . .
H22 H 0.7095 -0.0845 0.7191 0.074 Uiso 1 1 calc R U
C23 C 0.7619(5) 0.0729(6) 0.7928(3) 0.0428(14) Uani 1 1 d . .
C24 C 0.8122(5) 0.2522(6) 0.8761(3) 0.0454(15) Uani 1 1 d . .
C25 C 0.6935(4) 0.2025(6) 0.8747(3) 0.0422(13) Uani 1 1 d . .
C26 C 0.6094(5) 0.3309(7) 0.8533(3) 0.0477(14) Uani 1 1 d . .
C27 C 0.5520(5) 0.1998(7) 0.9420(3) 0.0542(16) Uani 1 1 d . .
H27 H 0.5017 0.1589 0.9664 0.065 Uiso 1 1 calc R U
C28 C 0.6714(4) 0.1514(6) 0.9441(3) 0.0452(14) Uani 1 1 d . .
H28 H 0.7172 0.2161 0.9788 0.054 Uiso 1 1 calc R U
C29 C 0.7026(5) -0.0109(7) 0.9639(3) 0.0472(15) Uani 1 1 d . .
C30 C 0.6403(6) -0.1337(9) 0.9387(5) 0.084(2) Uani 1 1 d . .
H30 H 0.5738 -0.1185 0.9079 0.101 Uiso 1 1 calc R U
C31 C 0.6735(8) -0.2800(9) 0.9576(6) 0.111(3) Uani 1 1 d . .
H31 H 0.6288 -0.3617 0.9399 0.134 Uiso 1 1 calc R U
C32 C 0.7694(10) -0.3065(13) 1.0013(6) 0.110(4) Uani 1 1 d . .
H32 H 0.7914 -0.4058 1.0138 0.133 Uiso 1 1 calc R U
C33 C 0.8341(9) -0.1855(15) 1.0272(4) 0.116(3) Uani 1 1 d . .
H33 H 0.9012 -0.2020 1.0571 0.139 Uiso 1 1 calc R U
C34 C 0.7996(7) -0.0372(9) 1.0088(4) 0.091(2) Uani 1 1 d . .
H34 H 0.8434 0.0448 1.0273 0.109 Uiso 1 1 calc R U
C35 C 0.5769(5) 0.5804(8) 0.4690(3) 0.0587(17) Uani 1 1 d . .
C36 C 0.5016(6) 0.5458(10) 0.4102(4) 0.080(2) Uani 1 1 d . .
H36 H 0.4604 0.4562 0.4057 0.096 Uiso 1 1 calc R U
C37 C 0.4913(7) 0.6519(13) 0.3584(4) 0.095(3) Uani 1 1 d . .
H37 H 0.4425 0.6319 0.3171 0.114 Uiso 1 1 calc R U
C38 C 0.5491(8) 0.7852(11) 0.3644(4) 0.090(2) Uani 1 1 d . .
H38 H 0.5378 0.8547 0.3281 0.108 Uiso 1 1 calc R U
C39 C 0.6227(7) 0.8170(8) 0.4230(4) 0.078(2) Uani 1 1 d . .
H39 H 0.6630 0.9073 0.4270 0.093 Uiso 1 1 calc R U
C40 C 0.6373(5) 0.7126(7) 0.4770(3) 0.0532(16) Uani 1 1 d . .
C41 C 0.7099(6) 0.7069(8) 0.5423(3) 0.0646(18) Uani 1 1 d . .
C42 C 0.6892(5) 0.5587(7) 0.5748(3) 0.0555(16) Uani 1 1 d . .
C43 C 0.6499(6) 0.5722(9) 0.6433(3) 0.0628(17) Uani 1 1 d . .
C44 C 0.7669(6) 0.3606(9) 0.6522(4) 0.083(2) Uani 1 1 d . .
H44 H 0.7890 0.2615 0.6647 0.100 Uiso 1 1 calc R U
C45 C 0.7912(6) 0.4556(8) 0.5925(3) 0.0717(19) Uani 1 1 d . .
H45 H 0.8528 0.5227 0.6123 0.086 Uiso 1 1 calc R U
C46 C 0.8268(7) 0.3725(9) 0.5349(4) 0.080(2) Uani 1 1 d . .
C47 C 0.7640(11) 0.2603(12) 0.4979(6) 0.141(4) Uani 1 1 d . .
H47 H 0.6975 0.2320 0.5096 0.169 Uiso 1 1 calc R U
C48 C 0.7992(14) 0.1869(11) 0.4419(8) 0.180(6) Uani 1 1 d . .
H48 H 0.7575 0.1103 0.4166 0.216 Uiso 1 1 calc R U
C49 C 0.8976(16) 0.2345(16) 0.4272(7) 0.160(6) Uani 1 1 d . .
H49 H 0.9231 0.1880 0.3909 0.192 Uiso 1 1 calc R U
C50 C 0.9582(9) 0.3444(16) 0.4624(6) 0.129(4) Uani 1 1 d . .
H50 H 1.0249 0.3742 0.4513 0.155 Uiso 1 1 calc R U
C51 C 0.9202(8) 0.4116(11) 0.5147(4) 0.100(3) Uani 1 1 d . .
H51 H 0.9619 0.4904 0.5383 0.120 Uiso 1 1 calc R U
O1 O 0.3072(4) 0.9005(5) 0.9231(2) 0.0735(13) Uani 1 1 d . .
O2 O 0.3766(4) 0.5593(5) 0.8626(3) 0.0765(14) Uani 1 1 d . .
O3 O 0.1992(3) 0.7307(4) 0.7619(2) 0.0554(11) Uani 1 1 d . .
O4 O 0.6124(4) 0.4244(5) 0.8066(2) 0.0667(12) Uani 1 1 d . .
O5 O 0.8617(4) 0.3443(5) 0.9163(2) 0.0719(13) Uani 1 1 d . .
O6 O 0.6689(3) 0.0907(4) 0.82021(19) 0.0491(10) Uani 1 1 d . .
O7 O 0.5844(4) 0.6659(6) 0.6563(3) 0.0887(15) Uani 1 1 d . .
O8 O 0.6005(4) 0.4884(5) 0.5261(2) 0.0689(12) Uani 1 1 d . .
O9 O 0.7794(5) 0.8013(6) 0.5690(3) 0.0981(17) Uani 1 1 d . .
N1 N 0.4488(4) 0.6888(7) 0.7815(3) 0.0708(16) Uani 1 1 d D .
N2 N 0.5360(4) 0.3235(6) 0.8934(2) 0.0548(13) Uani 1 1 d D .
N3 N 0.7006(5) 0.4632(8) 0.6845(3) 0.0749(17) Uani 1 1 d D .
H2A H 0.475(3) 0.384(6) 0.886(3) 0.07(2) Uiso 1 1 d D .
H3A H 0.679(4) 0.467(6) 0.7255(17) 0.043(15) Uiso 1 1 d D .
H1A H 0.505(4) 0.630(6) 0.774(3) 0.068(19) Uiso 1 1 d D .

loop_
_atom_site_aniso_label
_atom_site_aniso_U_11
_atom_site_aniso_U_22
_atom_site_aniso_U_33
_atom_site_aniso_U_23
_atom_site_aniso_U_13
_atom_site_aniso_U_12
C1 0.042(4) 0.058(4) 0.057(4) 0.015(3) 0.014(3) 0.014(3)
C2 0.067(5) 0.082(5) 0.072(5) 0.025(4) 0.038(4) 0.015(4)
C3 0.064(6) 0.120(7) 0.114(7) 0.033(6) 0.052(5) 0.013(5)
C4 0.059(5) 0.123(8) 0.127(8) 0.025(6) 0.026(6) -0.008(5)
C5 0.056(5) 0.080(5) 0.096(5) 0.011(4) 0.014(4) -0.002(4)
C6 0.037(4) 0.061(4) 0.074(5) 0.019(4) 0.010(3) 0.003(3)
C7 0.053(4) 0.043(3) 0.052(4) 0.007(3) 0.011(3) 0.013(3)
C8 0.035(3) 0.049(3) 0.059(4) 0.001(3) 0.011(3) 0.012(3)
C9 0.044(4) 0.055(4) 0.070(4) -0.001(4) 0.009(3) 0.008(3)
C10 0.072(5) 0.070(5) 0.090(5) 0.014(4) 0.045(4) 0.020(4)
C11 0.045(4) 0.058(4) 0.062(4) -0.002(3) 0.013(3) 0.004(3)
C12 0.036(3) 0.048(4) 0.075(5) 0.003(3) 0.026(3) -0.002(3)
C13 0.062(4) 0.060(4) 0.059(4) 0.000(3) 0.016(4) 0.004(3)
C14 0.071(5) 0.079(5) 0.070(5) 0.014(4) 0.014(4) 0.012(4)
C15 0.067(5) 0.070(5) 0.107(7) 0.026(5) 0.019(5) 0.007(4)
C16 0.068(5) 0.055(5) 0.115(7) -0.012(4) 0.005(5) 0.007(4)
C17 0.061(5) 0.065(5) 0.084(5) -0.007(4) 0.001(4) -0.005(4)
C18 0.036(3) 0.052(3) 0.041(3) -0.004(3) 0.010(3) 0.007(3)
C19 0.045(4) 0.072(4) 0.062(4) 0.000(4) 0.014(3) 0.005(3)
C20 0.057(5) 0.087(5) 0.074(5) 0.006(4) 0.035(4) 0.027(4)
C21 0.079(6) 0.080(5) 0.063(4) -0.007(4) 0.023(4) 0.028(4)
C22 0.063(5) 0.069(4) 0.051(4) -0.013(3) 0.007(3) 0.013(3)
C23 0.044(4) 0.044(3) 0.041(3) 0.003(3) 0.009(3) 0.013(3)
C24 0.050(4) 0.044(3) 0.040(3) 0.003(3) 0.003(3) 0.001(3)
C25 0.045(4) 0.042(3) 0.041(3) -0.004(3) 0.010(3) 0.004(3)
C26 0.052(4) 0.051(4) 0.044(3) -0.005(3) 0.018(3) 0.010(3)
C27 0.046(4) 0.059(4) 0.064(4) 0.008(3) 0.026(3) 0.007(3)
C28 0.039(3) 0.047(3) 0.051(4) 0.002(3) 0.011(3) 0.004(3)
C29 0.048(4) 0.051(4) 0.045(3) 0.008(3) 0.016(3) 0.011(3)
C30 0.048(4) 0.064(5) 0.139(7) 0.010(5) 0.016(4) -0.003(4)
C31 0.090(7) 0.054(5) 0.205(11) 0.004(6) 0.065(8) -0.005(5)
C32 0.121(9) 0.093(7) 0.137(9) 0.063(7) 0.074(7) 0.047(7)
C33 0.124(9) 0.124(9) 0.087(6) 0.030(6) -0.009(6) 0.058(8)
C34 0.105(7) 0.075(5) 0.082(5) 0.004(4) -0.008(5) 0.021(5)
C35 0.055(4) 0.067(4) 0.056(4) -0.004(4) 0.017(3) -0.009(4)
C36 0.062(5) 0.106(6) 0.071(5) -0.016(5) 0.008(4) -0.016(4)
C37 0.073(6) 0.133(8) 0.074(6) 0.002(6) 0.003(4) 0.028(6)
C38 0.097(7) 0.104(7) 0.070(6) 0.012(5) 0.020(5) 0.035(6)
C39 0.089(6) 0.061(4) 0.091(6) 0.001(5) 0.037(5) 0.006(4)
C40 0.055(4) 0.059(4) 0.051(4) -0.004(3) 0.021(3) 0.001(3)
C41 0.064(5) 0.075(5) 0.060(4) -0.016(4) 0.024(4) -0.010(4)
C42 0.056(4) 0.066(4) 0.045(4) -0.006(3) 0.011(3) 0.003(4)
C43 0.060(5) 0.069(5) 0.063(4) -0.008(4) 0.020(4) 0.000(4)
C44 0.092(6) 0.094(5) 0.075(5) 0.032(4) 0.045(4) 0.036(5)
C45 0.068(5) 0.081(5) 0.070(5) 0.002(4) 0.023(4) 0.008(4)
C46 0.094(6) 0.070(5) 0.088(5) 0.022(4) 0.043(5) 0.022(5)
C47 0.208(13) 0.075(6) 0.172(10) 0.003(7) 0.115(10) -0.007(7)
C48 0.280(18) 0.068(6) 0.235(15) -0.046(8) 0.159(14) -0.017(9)
C49 0.249(18) 0.112(10) 0.153(11) 0.013(9) 0.122(12) 0.072(11)
C50 0.110(9) 0.133(10) 0.163(11) 0.037(9) 0.074(8) 0.048(8)
C51 0.089(6) 0.126(7) 0.094(6) 0.025(5) 0.038(6) 0.052(6)
O1 0.073(3) 0.078(3) 0.070(3) -0.007(3) 0.016(3) 0.008(3)
O2 0.071(3) 0.067(3) 0.097(4) 0.025(3) 0.031(3) 0.030(3)
O3 0.042(2) 0.066(3) 0.060(2) 0.001(2) 0.015(2) 0.007(2)
O4 0.080(3) 0.070(3) 0.056(3) 0.021(2) 0.028(2) 0.028(2)
O5 0.065(3) 0.080(3) 0.071(3) -0.019(3) 0.015(2) -0.018(3)
O6 0.041(2) 0.052(2) 0.055(2) -0.006(2) 0.011(2) 0.0025(19)
O7 0.099(4) 0.090(4) 0.091(4) 0.000(3) 0.050(3) 0.021(3)
O8 0.079(3) 0.061(3) 0.072(3) -0.002(3) 0.027(3) -0.023(2)
O9 0.099(4) 0.100(4) 0.093(4) -0.023(3) 0.011(3) -0.044(4)
N1 0.048(4) 0.074(4) 0.100(4) 0.006(4) 0.035(3) 0.022(3)
N2 0.052(4) 0.058(3) 0.058(3) 0.006(3) 0.020(3) 0.016(3)
N3 0.082(5) 0.096(5) 0.052(4) 0.008(4) 0.028(3) -0.003(4)

loop_
_atom_type_symbol
_atom_type_description
_atom_type_scat_dispersion_real
_atom_type_scat_dispersion_imag
_atom_type_scat_source
C C 0.0033 0.0016 'International Tables Vol C Tables 4.2.6.8 and 6.1.1.4'
H H 0.0000 0.0000 'International Tables Vol C Tables 4.2.6.8 and 6.1.1.4'
N N 0.0061 0.0033 'International Tables Vol C Tables 4.2.6.8 and 6.1.1.4'
O O 0.0106 0.0060 'International Tables Vol C Tables 4.2.6.8 and 6.1.1.4'

loop_
_geom_angle_atom_site_label_1
_geom_angle_atom_site_label_2
_geom_angle_atom_site_label_3
_geom_angle
C6 C1 C2 120.1(6)
C6 C1 C7 106.9(5)
C2 C1 C7 133.0(7)
C3 C2 C1 117.2(7)
C3 C2 H2 121.4
C1 C2 H2 121.4
C4 C3 C2 121.5(7)
C4 C3 H3 119.2
C2 C3 H3 119.2
C3 C4 C5 122.6(8)
C3 C4 H4 118.7
C5 C4 H4 118.7
C6 C5 C4 114.8(8)
C6 C5 H5 122.6
C4 C5 H5 122.6
C1 C6 O3 114.5(5)
C1 C6 C5 123.7(6)
O3 C6 C5 121.8(6)
O1 C7 C1 131.4(6)
O1 C7 C8 122.1(6)
C1 C7 C8 106.4(5)
O3 C8 C7 106.0(5)
O3 C8 C11 114.0(5)
C7 C8 C11 116.0(5)
O3 C8 C9 104.6(4)
C7 C8 C9 113.9(5)
C11 C8 C9 102.1(5)
O2 C9 N1 128.1(6)
O2 C9 C8 124.4(6)
N1 C9 C8 107.5(6)
N1 C10 C11 101.6(5)
N1 C10 H10 129.2
C11 C10 H10 129.2
C8 C11 C12 116.9(5)
C8 C11 C10 103.4(5)
C12 C11 C10 119.4(5)
C8 C11 H11 105.3
C12 C11 H11 105.3
C10 C11 H11 105.3
C17 C12 C13 118.1(6)
C17 C12 C11 118.9(6)
C13 C12 C11 122.9(6)
C14 C13 C12 120.1(6)
C14 C13 H13 120.0
C12 C13 H13 120.0
C15 C14 C13 120.5(7)
C15 C14 H14 119.7
C13 C14 H14 119.7
C14 C15 C16 121.0(7)
C14 C15 H15 119.5
C16 C15 H15 119.5
C15 C16 C17 119.3(7)
C15 C16 H16 120.3
C17 C16 H16 120.3
C12 C17 C16 120.9(6)
C12 C17 H17 119.5
C16 C17 H17 119.5
C23 C18 C19 120.4(5)
C23 C18 C24 107.6(5)
C19 C18 C24 131.9(6)
C20 C19 C18 117.8(6)
C20 C19 H19 121.1
C18 C19 H19 121.1
C21 C20 C19 120.6(6)
C21 C20 H20 119.7
C19 C20 H20 119.7
C22 C21 C20 121.9(6)
C22 C21 H21 119.1
C20 C21 H21 119.1
C23 C22 C21 116.9(6)
C23 C22 H22 121.6
C21 C22 H22 121.6
C22 C23 O6 123.9(5)
C22 C23 C18 122.4(5)
O6 C23 C18 113.6(5)
O5 C24 C18 130.2(6)
O5 C24 C25 124.2(5)
C18 C24 C25 105.6(5)
O6 C25 C28 115.1(4)
O6 C25 C24 105.6(4)
C28 C25 C24 114.2(4)
O6 C25 C26 105.1(4)
C28 C25 C26 103.5(4)
C24 C25 C26 113.1(5)
O4 C26 N2 127.2(5)
O4 C26 C25 124.9(5)
N2 C26 C25 107.8(5)
N2 C27 C28 103.5(5)
N2 C27 H27 128.3
C28 C27 H27 128.3
C29 C28 C25 115.6(4)
C29 C28 C27 117.8(5)
C25 C28 C27 103.8(4)
C29 C28 H28 106.3
C25 C28 H28 106.3
C27 C28 H28 106.3
C30 C29 C34 117.8(6)
C30 C29 C28 123.7(6)
C34 C29 C28 118.5(6)
C29 C30 C31 121.4(8)
C29 C30 H30 119.3
C31 C30 H30 119.3
C32 C31 C30 121.0(9)
C32 C31 H31 119.5
C30 C31 H31 119.5
C31 C32 C33 119.0(9)
C31 C32 H32 120.5
C33 C32 H32 120.5
C32 C33 C34 120.0(9)
C32 C33 H33 120.0
C34 C33 H33 120.0
C29 C34 C33 120.9(9)
C29 C34 H34 119.6
C33 C34 H34 119.6
C40 C35 O8 112.3(5)
C40 C35 C36 123.2(7)
O8 C35 C36 124.5(7)
C37 C36 C35 115.5(8)
C37 C36 H36 122.2
C35 C36 H36 122.2
C38 C37 C36 123.2(8)
C38 C37 H37 118.4
C36 C37 H37 118.4
C39 C38 C37 120.3(8)
C39 C38 H38 119.9
C37 C38 H38 119.9
C38 C39 C40 119.0(7)
C38 C39 H39 120.5
C40 C39 H39 120.5
C35 C40 C39 118.8(6)
C35 C40 C41 107.9(6)
C39 C40 C41 133.1(7)
O9 C41 C40 128.9(7)
O9 C41 C42 124.3(6)
C40 C41 C42 106.9(6)
O8 C42 C41 104.8(5)
O8 C42 C43 107.0(5)
C41 C42 C43 115.1(5)
O8 C42 C45 112.4(5)
C41 C42 C45 114.1(5)
C43 C42 C45 103.5(5)
O7 C43 N3 127.6(6)
O7 C43 C42 125.4(7)
N3 C43 C42 107.1(6)
N3 C44 C45 102.5(6)
N3 C44 H44 128.7
C45 C44 H44 128.7
C46 C45 C44 117.3(6)
C46 C45 C42 117.8(6)
C44 C45 C42 102.8(5)
C46 C45 H45 106.0
C44 C45 H45 106.0
C42 C45 H45 106.0
C51 C46 C47 117.1(9)
C51 C46 C45 120.2(9)
C47 C46 C45 122.5(8)
C46 C47 C48 120.9(11)
C46 C47 H47 119.6
C48 C47 H47 119.6
C49 C48 C47 116.6(12)
C49 C48 H48 121.7
C47 C48 H48 121.7
C50 C49 C48 122.8(12)
C50 C49 H49 118.6
C48 C49 H49 118.6
C49 C50 C51 118.2(12)
C49 C50 H50 120.9
C51 C50 H50 120.9
C46 C51 C50 124.4(11)
C46 C51 H51 117.8
C50 C51 H51 117.8
C6 O3 C8 105.8(4)
C23 O6 C25 107.6(4)
C35 O8 C42 108.0(4)
C9 N1 C10 114.5(5)
C9 N1 H1A 129(4)
C10 N1 H1A 116(4)
C26 N2 C27 114.7(5)
C26 N2 H2A 121(4)
C27 N2 H2A 123(4)
C43 N3 C44 114.5(6)
C43 N3 H3A 110(3)
C44 N3 H3A 135(3)

loop_
_geom_bond_atom_site_label_1
_geom_bond_atom_site_label_2
_geom_bond_distance
C1 C6 1.374(8)
C1 C2 1.389(8)
C1 C7 1.422(8)
C2 C3 1.381(11)
C2 H2 0.9300
C3 C4 1.366(12)
C3 H3 0.9300
C4 C5 1.393(10)
C4 H4 0.9300
C5 C6 1.383(9)
C5 H5 0.9300
C6 O3 1.377(7)
C7 O1 1.225(7)
C7 C8 1.512(8)
C8 O3 1.447(7)
C8 C11 1.514(8)
C8 C9 1.539(8)
C9 O2 1.224(7)
C9 N1 1.316(8)
C10 N1 1.459(9)
C10 C11 1.532(8)
C10 H10 0.9300
C11 C12 1.516(8)
C11 H11 0.9800
C12 C17 1.375(9)
C12 C13 1.392(8)
C13 C14 1.367(9)
C13 H13 0.9300
C14 C15 1.352(10)
C14 H14 0.9300
C15 C16 1.354(10)
C15 H15 0.9300
C16 C17 1.380(9)
C16 H16 0.9300
C17 H17 0.9300
C18 C23 1.376(7)
C18 C19 1.385(8)
C18 C24 1.439(8)
C19 C20 1.382(9)
C19 H19 0.9300
C20 C21 1.381(10)
C20 H20 0.9300
C21 C22 1.378(9)
C21 H21 0.9300
C22 C23 1.369(7)
C22 H22 0.9300
C23 O6 1.371(6)
C24 O5 1.210(6)
C24 C25 1.525(8)
C25 O6 1.443(6)
C25 C28 1.516(7)
C25 C26 1.533(8)
C26 O4 1.239(7)
C26 N2 1.317(7)
C27 N2 1.435(7)
C27 C28 1.526(7)
C27 H27 0.9300
C28 C29 1.505(8)
C28 H28 0.9800
C29 C30 1.359(9)
C29 C34 1.362(9)
C30 C31 1.375(12)
C30 H30 0.9300
C31 C32 1.341(12)
C31 H31 0.9300
C32 C33 1.366(13)
C32 H32 0.9300
C33 C34 1.393(13)
C33 H33 0.9300
C34 H34 0.9300
C35 C40 1.370(9)
C35 O8 1.370(7)
C35 C36 1.371(9)
C36 C37 1.369(11)
C36 H36 0.9300
C37 C38 1.362(12)
C37 H37 0.9300
C38 C39 1.352(10)
C38 H38 0.9300
C39 C40 1.390(9)
C39 H39 0.9300
C40 C41 1.420(8)
C41 O9 1.234(7)
C41 C42 1.493(9)
C42 O8 1.447(7)
C42 C43 1.528(8)
C42 C45 1.534(9)
C43 O7 1.214(7)
C43 N3 1.329(9)
C44 N3 1.446(9)
C44 C45 1.520(9)
C44 H44 0.9300
C45 C46 1.488(10)
C45 H45 0.9800
C46 C51 1.336(11)
C46 C47 1.370(13)
C47 C48 1.417(14)
C47 H47 0.9300
C48 C49 1.369(17)
C48 H48 0.9300
C49 C50 1.330(17)
C49 H49 0.9300
C50 C51 1.350(13)
C50 H50 0.9300
C51 H51 0.9300
N1 H1A 0.90(3)
N2 H2A 0.91(3)
N3 H3A 0.90(3)

loop_
_geom_hbond_atom_site_label_D
_geom_hbond_atom_site_label_H
_geom_hbond_atom_site_label_A
_geom_hbond_distance_DH
_geom_hbond_distance_HA
_geom_hbond_distance_DA
_geom_hbond_angle_DHA
_geom_hbond_site_symmetry_A
C10 H10 O7 0.93 2.57 3.111(8) 117.7 .
C28 H28 O1 0.98 2.59 3.383(7) 138.6 2_647
N2 H2A O2 0.91(3) 1.95(3) 2.836(6) 162(6) .
N3 H3A O4 0.90(3) 1.97(3) 2.853(7) 165(5) .
N1 H1A O4 0.90(3) 2.25(4) 3.050(7) 148(5) .

loop_
_geom_torsion_atom_site_label_1
_geom_torsion_atom_site_label_2
_geom_torsion_atom_site_label_3
_geom_torsion_atom_site_label_4
_geom_torsion
C6 C1 C2 C3 3.1(9)
C7 C1 C2 C3 -176.6(6)
C1 C2 C3 C4 -0.7(11)
C2 C3 C4 C5 -1.6(13)
C3 C4 C5 C6 1.3(12)
C2 C1 C6 O3 176.3(5)
C7 C1 C6 O3 -4.0(7)
C2 C1 C6 C5 -3.4(9)
C7 C1 C6 C5 176.3(6)
C4 C5 C6 C1 1.2(10)
C4 C5 C6 O3 -178.6(6)
C6 C1 C7 O1 -177.4(6)
C2 C1 C7 O1 2.3(11)
C6 C1 C7 C8 -0.6(6)
C2 C1 C7 C8 179.1(6)
O1 C7 C8 O3 -178.3(5)
C1 C7 C8 O3 4.5(5)
O1 C7 C8 C11 -50.8(7)
C1 C7 C8 C11 132.0(5)
O1 C7 C8 C9 67.3(7)
C1 C7 C8 C9 -109.9(5)
O3 C8 C9 O2 -81.6(7)
C7 C8 C9 O2 33.6(8)
C11 C8 C9 O2 159.4(6)
O3 C8 C9 N1 97.9(6)
C7 C8 C9 N1 -146.9(6)
C11 C8 C9 N1 -21.1(6)
O3 C8 C11 C12 52.5(7)
C7 C8 C11 C12 -70.9(7)
C9 C8 C11 C12 164.6(5)
O3 C8 C11 C10 -80.9(6)
C7 C8 C11 C10 155.7(5)
C9 C8 C11 C10 31.3(6)
N1 C10 C11 C8 -30.4(6)
N1 C10 C11 C12 -162.3(5)
C8 C11 C12 C17 93.8(7)
C10 C11 C12 C17 -140.5(6)
C8 C11 C12 C13 -84.5(7)
C10 C11 C12 C13 41.3(8)
C17 C12 C13 C14 2.2(9)
C11 C12 C13 C14 -179.6(5)
C12 C13 C14 C15 -1.3(10)
C13 C14 C15 C16 -0.1(11)
C14 C15 C16 C17 0.5(12)
C13 C12 C17 C16 -1.8(9)
C11 C12 C17 C16 179.9(6)
C15 C16 C17 C12 0.5(11)
C23 C18 C19 C20 0.5(8)
C24 C18 C19 C20 -178.1(6)
C18 C19 C20 C21 -0.8(9)
C19 C20 C21 C22 0.7(10)
C20 C21 C22 C23 -0.3(9)
C21 C22 C23 O6 179.3(5)
C21 C22 C23 C18 0.1(8)
C19 C18 C23 C22 -0.2(8)
C24 C18 C23 C22 178.7(5)
C19 C18 C23 O6 -179.5(5)
C24 C18 C23 O6 -0.6(6)
C23 C18 C24 O5 178.6(6)
C19 C18 C24 O5 -2.7(10)
C23 C18 C24 C25 1.1(6)
C19 C18 C24 C25 179.8(6)
O5 C24 C25 O6 -178.9(5)
C18 C24 C25 O6 -1.2(5)
O5 C24 C25 C28 -51.4(7)
C18 C24 C25 C28 126.3(5)
O5 C24 C25 C26 66.6(7)
C18 C24 C25 C26 -115.6(5)
O6 C25 C26 O4 -73.6(6)
C28 C25 C26 O4 165.2(5)
C24 C25 C26 O4 41.0(7)
O6 C25 C26 N2 106.8(5)
C28 C25 C26 N2 -14.3(6)
C24 C25 C26 N2 -138.5(5)
O6 C25 C28 C29 40.0(6)
C24 C25 C28 C29 -82.4(6)
C26 C25 C28 C29 154.2(5)
O6 C25 C28 C27 -90.5(5)
C24 C25 C28 C27 147.1(4)
C26 C25 C28 C27 23.7(5)
N2 C27 C28 C29 -154.0(5)
N2 C27 C28 C25 -24.8(5)
C25 C28 C29 C30 -78.6(8)
C27 C28 C29 C30 44.8(8)
C25 C28 C29 C34 100.2(7)
C27 C28 C29 C34 -136.4(6)
C34 C29 C30 C31 0.1(11)
C28 C29 C30 C31 178.9(7)
C29 C30 C31 C32 -0.7(14)
C30 C31 C32 C33 0.2(15)
C31 C32 C33 C34 0.7(15)
C30 C29 C34 C33 0.8(11)
C28 C29 C34 C33 -178.0(7)
C32 C33 C34 C29 -1.3(14)
C40 C35 C36 C37 1.0(10)
O8 C35 C36 C37 -179.0(6)
C35 C36 C37 C38 -1.5(12)
C36 C37 C38 C39 1.5(13)
C37 C38 C39 C40 -0.8(11)
O8 C35 C40 C39 179.6(5)
C36 C35 C40 C39 -0.4(9)
O8 C35 C40 C41 2.7(7)
C36 C35 C40 C41 -177.3(6)
C38 C39 C40 C35 0.3(9)
C38 C39 C40 C41 176.2(7)
C35 C40 C41 O9 178.6(7)
C39 C40 C41 O9 2.4(12)
C35 C40 C41 C42 -0.2(7)
C39 C40 C41 C42 -176.4(6)
O9 C41 C42 O8 179.0(6)
C40 C41 C42 O8 -2.2(6)
O9 C41 C42 C43 61.8(9)
C40 C41 C42 C43 -119.4(6)
O9 C41 C42 C45 -57.6(8)
C40 C41 C42 C45 121.2(6)
O8 C42 C43 O7 -76.0(8)
C41 C42 C43 O7 40.0(9)
C45 C42 C43 O7 165.2(7)
O8 C42 C43 N3 103.9(6)
C41 C42 C43 N3 -140.1(6)
C45 C42 C43 N3 -14.9(7)
N3 C44 C45 C46 -160.9(7)
N3 C44 C45 C42 -30.0(7)
O8 C42 C45 C46 43.1(8)
C41 C42 C45 C46 -76.0(8)
C43 C42 C45 C46 158.2(7)
O8 C42 C45 C44 -87.4(6)
C41 C42 C45 C44 153.4(6)
C43 C42 C45 C44 27.6(7)
C44 C45 C46 C51 -126.2(8)
C42 C45 C46 C51 110.2(8)
C44 C45 C46 C47 57.5(10)
C42 C45 C46 C47 -66.0(10)
C51 C46 C47 C48 1.7(14)
C45 C46 C47 C48 178.1(9)
C46 C47 C48 C49 -0.3(18)
C47 C48 C49 C50 0(2)
C48 C49 C50 C51 -0.2(19)
C47 C46 C51 C50 -2.5(13)
C45 C46 C51 C50 -179.0(7)
C49 C50 C51 C46 1.8(15)
C1 C6 O3 C8 6.9(6)
C5 C6 O3 C8 -173.4(5)
C7 C8 O3 C6 -6.7(5)
C11 C8 O3 C6 -135.3(5)
C9 C8 O3 C6 114.0(5)
C22 C23 O6 C25 -179.5(5)
C18 C23 O6 C25 -0.3(5)
C28 C25 O6 C23 -126.0(5)
C24 C25 O6 C23 0.9(5)
C26 C25 O6 C23 120.7(4)
C40 C35 O8 C42 -4.1(7)
C36 C35 O8 C42 175.8(6)
C41 C42 O8 C35 3.7(6)
C43 C42 O8 C35 126.4(6)
C45 C42 O8 C35 -120.7(5)
O2 C9 N1 C10 -179.2(6)
C8 C9 N1 C10 1.4(7)
C11 C10 N1 C9 18.6(7)
O4 C26 N2 C27 178.4(5)
C25 C26 N2 C27 -2.1(6)
C28 C27 N2 C26 17.4(6)
O7 C43 N3 C44 174.8(7)
C42 C43 N3 C44 -5.1(8)
C45 C44 N3 C43 23.0(8)
